data_4026208
loop_
_publ_author_name
'Marina Martjuga'
'Sergey Belyakov'
'Edvards Liepinsh'
'Edgars Suna'

_publ_section_title
;
 Asymmetric Synthesis of 1,3-Diamines. II: Diastereoselective Reduction of
 Atropisomeric N-tert-Butanesulfinylketimines
;
_journal_name_full 'Journal of Organic Chemistry'
_journal_page_first 2635
_journal_page_last 2647
_journal_paper_doi 10.1021/jo1025767
_journal_volume 76
_journal_year 2011
_chemical_absolute_configuration rm
_chemical_formula_moiety 'C15 H24 N2 O S'
_chemical_formula_sum 'C15 H24 N2 O S'
_chemical_formula_weight 280.42
_chemical_name_systematic
; 
 ? 
;
_space_group_IT_number 4
_symmetry_cell_setting monoclinic
_symmetry_space_group_name_Hall 'P 2yb'
_symmetry_space_group_name_H-M 'P 1 21 1'
_atom_sites_solution_hydrogens mixed
_atom_sites_solution_primary direct
_atom_sites_solution_secondary difmap
_audit_creation_method SHELXL-97
_cell_angle_alpha 90.00
_cell_angle_beta 96.8255(14)
_cell_angle_gamma 90.00
_cell_formula_units_Z 2
_cell_length_a 5.9363(2)
_cell_length_b 7.4643(3)
_cell_length_c 17.4672(9)
_cell_measurement_reflns_used 1729
_cell_measurement_temperature 193(2)
_cell_measurement_theta_max 25.0
_cell_measurement_theta_min 0.8
_cell_volume 768.49(6)
_computing_structure_refinement 'SHELXL-97 (Sheldrick, 1997)'
_computing_structure_solution 'SHELXS-97 (Sheldrick, 1990)'
_diffrn_ambient_temperature 193(2)
_diffrn_measured_fraction_theta_full 0.993
_diffrn_measured_fraction_theta_max 0.993
_diffrn_measurement_device_type 'Nonius KappaCCD '
_diffrn_measurement_method CCD
_diffrn_radiation_monochromator graphite
_diffrn_radiation_source 'fine-focus sealed tube'
_diffrn_radiation_type MoK\a
_diffrn_radiation_wavelength 0.71073
_diffrn_reflns_av_R_equivalents 0.0000
_diffrn_reflns_av_sigmaI/netI 0.0626
_diffrn_reflns_limit_h_max 7
_diffrn_reflns_limit_h_min -7
_diffrn_reflns_limit_k_max 9
_diffrn_reflns_limit_k_min -10
_diffrn_reflns_limit_l_max 23
_diffrn_reflns_limit_l_min -23
_diffrn_reflns_number 3356
_diffrn_reflns_theta_full 29.0
_diffrn_reflns_theta_max 29.0
_diffrn_reflns_theta_min 1.1
_exptl_absorpt_coefficient_mu 0.206
_exptl_absorpt_correction_type none
_exptl_crystal_colour Colourless
_exptl_crystal_density_diffrn 1.212
_exptl_crystal_description 'Prism '
_exptl_crystal_F_000 304
_exptl_crystal_size_max 0.29
_exptl_crystal_size_mid 0.22
_exptl_crystal_size_min 0.17
_refine_diff_density_max 0.800
_refine_diff_density_min -0.866
_refine_diff_density_rms 0.299
_refine_ls_abs_structure_details 'Flack H D (1983), Acta Cryst. A39, 876-881'
_refine_ls_abs_structure_Flack 0.00(12)
_refine_ls_extinction_method none
_refine_ls_goodness_of_fit_ref 1.216
_refine_ls_hydrogen_treatment constr
_refine_ls_matrix_type full
_refine_ls_number_parameters 172
_refine_ls_number_reflns 3356
_refine_ls_number_restraints 1
_refine_ls_restrained_S_all 1.216
_refine_ls_R_factor_all 0.0855
_refine_ls_R_factor_gt 0.0562
_refine_ls_shift/su_max 0.003
_refine_ls_shift/su_mean 0.000
_refine_ls_structure_factor_coef Fsqd
_refine_ls_weighting_details 'calc w=1/[\s^2^(Fo^2^)+(0.1076P)^2^+0.0233P] where P=(Fo^2^+2Fc^2^)/3'
_refine_ls_weighting_scheme calc
_refine_ls_wR_factor_gt 0.1482
_refine_ls_wR_factor_ref 0.1896
_reflns_number_gt 2760
_reflns_number_total 3356
_reflns_threshold_expression >2sigma(I)
_cod_data_source_file jo1025767_si_002_6c.cif
_cod_data_source_block shelxl
_cod_original_cell_volume 768.48(6)
_cod_original_sg_symbol_H-M 'P 21 '
_cod_database_code 4026208
_cod_database_fobs_code 4026208

loop_
_symmetry_equiv_pos_as_xyz
'x, y, z'
'-x, y+1/2, -z'

loop_
_atom_site_label
_atom_site_type_symbol
_atom_site_fract_x
_atom_site_fract_y
_atom_site_fract_z
_atom_site_U_iso_or_equiv
_atom_site_adp_type
_atom_site_occupancy
_atom_site_symmetry_multiplicity
_atom_site_calc_flag
_atom_site_refinement_flags
S12 S 1.31419(12) 0.26236(11) 0.82434(4) 0.0278(2) Uani 1 1 d .
O13 O 1.4740(4) 0.1368(5) 0.86997(16) 0.0436(8) Uani 1 1 d .
N10 N 1.1001(5) 0.1448(4) 0.78215(16) 0.0275(6) Uani 1 1 d .
C8 C 1.0112(6) 0.0016(5) 0.65198(19) 0.0265(7) Uani 1 1 d .
C1 C 1.0305(5) 0.1722(5) 0.69951(19) 0.0250(7) Uani 1 1 d .
H1 H 1.1515 0.2645 0.6805 0.030 Uiso 1 1 d R
C17 C 1.1154(7) 0.2906(7) 0.9622(2) 0.0443(11) Uani 1 1 d .
H17A H 1.0540 0.3683 0.9982 0.053 Uiso 1 1 d R
H17B H 1.2426 0.2263 0.9879 0.053 Uiso 1 1 d R
H17C H 1.0011 0.2070 0.9415 0.053 Uiso 1 1 d R
C11 C 0.9908(6) 0.0056(6) 0.8230(2) 0.0314(8) Uani 1 1 d .
H11A H 0.8446 0.0801 0.8377 0.038 Uiso 1 1 d R
H11B H 1.0952 -0.0432 0.8684 0.038 Uiso 1 1 d R
H11C H 0.9402 -0.0958 0.7918 0.038 Uiso 1 1 d R
N18 N 1.3588(5) -0.1456(5) 0.70582(19) 0.0370(8) Uani 1 1 d .
H18 H 1.3727 -0.0707 0.7423 0.044 Uiso 1 1 d R
C16 C 1.0000(7) 0.5087(6) 0.8547(2) 0.0391(10) Uani 1 1 d .
H16A H 0.9331 0.5831 0.8908 0.047 Uiso 1 1 d R
H16B H 0.8876 0.4279 0.8305 0.047 Uiso 1 1 d R
H16C H 1.0564 0.5825 0.8162 0.047 Uiso 1 1 d R
C7 C 1.1642(6) -0.1421(6) 0.6540(2) 0.0300(8) Uani 1 1 d .
C9 C 0.8170(6) 0.0052(6) 0.5981(2) 0.0327(8) Uani 1 1 d .
C14 C 1.1937(6) 0.4019(5) 0.8977(2) 0.0295(8) Uani 1 1 d .
C2 C 0.7924(6) 0.2572(8) 0.6821(2) 0.0413(9) Uani 1 1 d .
H2A H 0.7027 0.2288 0.7227 0.050 Uiso 1 1 d R
H2B H 0.8085 0.3848 0.6786 0.050 Uiso 1 1 d R
C19 C 1.5101(7) -0.2966(6) 0.7136(3) 0.0426(10) Uani 1 1 d .
H19A H 1.6297 -0.2619 0.7609 0.051 Uiso 1 1 d R
H19B H 1.4329 -0.4080 0.7326 0.051 Uiso 1 1 d R
H19C H 1.5871 -0.3168 0.6690 0.051 Uiso 1 1 d R
C15 C 1.3909(8) 0.5222(8) 0.9284(3) 0.0519(12) Uani 1 1 d .
H15A H 1.3443 0.6006 0.9672 0.062 Uiso 1 1 d R
H15B H 1.4390 0.5923 0.8872 0.062 Uiso 1 1 d R
H15C H 1.5145 0.4487 0.9507 0.062 Uiso 1 1 d R
C4 C 0.7675(7) -0.1337(7) 0.5462(2) 0.0466(11) Uani 1 1 d .
H4 H 0.6342 -0.1278 0.5093 0.056 Uiso 1 1 d R
C6 C 1.1094(8) -0.2832(6) 0.6016(2) 0.0419(11) Uani 1 1 d .
H6 H 1.1906 -0.4080 0.5975 0.050 Uiso 1 1 d R
C5 C 0.9134(8) -0.2767(7) 0.5490(2) 0.0480(12) Uani 1 1 d .
H5 H 0.8809 -0.3769 0.5151 0.058 Uiso 1 1 d R
C3 C 0.6891(6) 0.1796(7) 0.6046(2) 0.0426(10) Uani 1 1 d .
H3A H 0.7185 0.2593 0.5613 0.051 Uiso 1 1 d R
H3B H 0.5080 0.1636 0.6000 0.051 Uiso 1 1 d R

loop_
_atom_site_aniso_label
_atom_site_aniso_U_11
_atom_site_aniso_U_22
_atom_site_aniso_U_33
_atom_site_aniso_U_23
_atom_site_aniso_U_13
_atom_site_aniso_U_12
S12 0.0240(4) 0.0303(5) 0.0305(4) -0.0036(4) 0.0083(3) 0.0008(4)
O13 0.0277(13) 0.057(2) 0.0449(16) -0.0028(15) -0.0021(11) 0.0160(14)
N10 0.0366(15) 0.0260(17) 0.0204(14) -0.0016(12) 0.0058(11) -0.0043(13)
C8 0.0259(15) 0.030(2) 0.0237(16) -0.0004(15) 0.0029(11) -0.0027(14)
C1 0.0313(16) 0.0192(18) 0.0249(16) 0.0016(13) 0.0049(12) 0.0049(14)
C17 0.059(2) 0.049(3) 0.0287(18) -0.0009(18) 0.0184(16) 0.009(2)
C11 0.0344(18) 0.026(2) 0.035(2) 0.0035(16) 0.0094(14) 0.0013(16)
N18 0.0336(16) 0.0331(19) 0.0436(19) -0.0072(15) 0.0026(12) 0.0099(15)
C16 0.050(2) 0.029(2) 0.040(2) -0.0053(19) 0.0111(17) 0.0121(19)
C7 0.0315(17) 0.027(2) 0.0328(18) -0.0027(15) 0.0107(12) 0.0005(15)
C9 0.0297(17) 0.041(2) 0.0267(17) 0.0022(16) 0.0026(13) -0.0015(17)
C14 0.0304(17) 0.027(2) 0.0318(18) -0.0060(15) 0.0078(13) 0.0023(15)
C2 0.0414(19) 0.043(2) 0.0385(19) 0.003(2) 0.0025(14) 0.018(2)
C19 0.039(2) 0.033(2) 0.059(3) 0.0124(19) 0.0154(17) 0.0086(16)
C15 0.046(2) 0.059(3) 0.052(3) -0.027(2) 0.0110(19) -0.018(2)
C4 0.046(2) 0.065(3) 0.0279(19) -0.003(2) -0.0001(15) -0.016(2)
C6 0.058(2) 0.032(3) 0.039(2) -0.0087(16) 0.0198(18) -0.0043(18)
C5 0.060(3) 0.049(3) 0.035(2) -0.0162(19) 0.0106(17) -0.015(2)
C3 0.0353(19) 0.052(3) 0.039(2) 0.0107(19) 0.0023(15) 0.0122(19)

loop_
_atom_type_symbol
_atom_type_description
_atom_type_scat_dispersion_real
_atom_type_scat_dispersion_imag
_atom_type_scat_source
C C 0.0033 0.0016 'International Tables Vol C Tables 4.2.6.8 and 6.1.1.4'
H H 0.0000 0.0000 'International Tables Vol C Tables 4.2.6.8 and 6.1.1.4'
N N 0.0061 0.0033 'International Tables Vol C Tables 4.2.6.8 and 6.1.1.4'
O O 0.0106 0.0060 'International Tables Vol C Tables 4.2.6.8 and 6.1.1.4'
S S 0.1246 0.1234 'International Tables Vol C Tables 4.2.6.8 and 6.1.1.4'

loop_
_geom_angle_atom_site_label_1
_geom_angle_atom_site_label_2
_geom_angle_atom_site_label_3
_geom_angle
O13 S12 N10 108.18(18)
O13 S12 C14 104.81(17)
N10 S12 C14 105.53(15)
C11 N10 C1 119.4(3)
C11 N10 S12 121.8(2)
C1 N10 S12 118.6(2)
C9 C8 C7 120.7(4)
C9 C8 C1 110.7(3)
C7 C8 C1 128.4(3)
N10 C1 C8 114.6(3)
N10 C1 C2 113.2(3)
C8 C1 C2 103.2(3)
N10 C1 H1 105.8
C8 C1 H1 112.2
C2 C1 H1 107.7
C14 C17 H17A 109.3
C14 C17 H17B 109.2
H17A C17 H17B 109.5
C14 C17 H17C 110.0
H17A C17 H17C 109.5
H17B C17 H17C 109.5
N10 C11 H11A 99.5
N10 C11 H11B 111.9
H11A C11 H11B 115.5
N10 C11 H11C 114.3
H11A C11 H11C 109.5
H11B C11 H11C 106.4
C7 N18 C19 122.8(4)
C7 N18 H18 118.8
C19 N18 H18 116.4
C14 C16 H16A 109.1
C14 C16 H16B 109.5
H16A C16 H16B 109.5
C14 C16 H16C 109.9
H16A C16 H16C 109.5
H16B C16 H16C 109.5
N18 C7 C8 121.3(3)
N18 C7 C6 121.5(4)
C8 C7 C6 117.2(3)
C4 C9 C8 121.3(4)
C4 C9 C3 128.4(4)
C8 C9 C3 110.3(4)
C17 C14 C16 111.9(3)
C17 C14 C15 110.6(4)
C16 C14 C15 111.7(4)
C17 C14 S12 112.5(3)
C16 C14 S12 106.5(2)
C15 C14 S12 103.4(2)
C3 C2 C1 106.2(3)
C3 C2 H2A 111.8
C1 C2 H2A 109.8
C3 C2 H2B 110.6
C1 C2 H2B 108.9
H2A C2 H2B 109.5
N18 C19 H19A 103.7
N18 C19 H19B 111.6
H19A C19 H19B 103.3
N18 C19 H19C 113.5
H19A C19 H19C 109.5
H19B C19 H19C 114.2
C14 C15 H15A 109.5
C14 C15 H15B 110.0
H15A C15 H15B 109.5
C14 C15 H15C 108.9
H15A C15 H15C 109.5
H15B C15 H15C 109.5
C5 C4 C9 118.3(4)
C5 C4 H4 121.8
C9 C4 H4 119.9
C5 C6 C7 120.8(4)
C5 C6 H6 109.8
C7 C6 H6 129.2
C4 C5 C6 121.7(4)
C4 C5 H5 120.3
C6 C5 H5 118.0
C9 C3 C2 103.8(3)
C9 C3 H3A 108.8
C2 C3 H3A 111.0
C9 C3 H3B 113.8
C2 C3 H3B 113.5
H3A C3 H3B 105.9

loop_
_geom_bond_atom_site_label_1
_geom_bond_atom_site_label_2
_geom_bond_distance
S12 O13 1.495(3)
S12 N10 1.645(3)
S12 C14 1.859(3)
N10 C11 1.457(5)
N10 C1 1.468(4)
C8 C9 1.399(5)
C8 C7 1.403(5)
C8 C1 1.517(5)
C1 C2 1.546(5)
C1 H1 1.0761
C17 C14 1.516(6)
C17 H17A 0.9599
C17 H17B 0.9601
C17 H17C 0.9598
C11 H11A 1.0868
C11 H11B 1.0135
C11 H11C 0.9599
N18 C7 1.381(5)
N18 C19 1.438(5)
N18 H18 0.8441
C16 C14 1.522(5)
C16 H16A 0.9599
C16 H16B 0.9600
C16 H16C 0.9602
C7 C6 1.408(6)
C9 C4 1.386(6)
C9 C3 1.517(6)
C14 C15 1.522(5)
C2 C3 1.532(6)
C2 H2A 0.9597
C2 H2B 0.9600
C19 H19A 1.0564
C19 H19B 1.0238
C19 H19C 0.9599
C15 H15A 0.9600
C15 H15B 0.9600
C15 H15C 0.9601
C4 C5 1.372(7)
C4 H4 0.9599
C6 C5 1.394(6)
C6 H6 1.0550
C5 H5 0.9599
C3 H3A 0.9937
C3 H3B 1.0750
